data_2240841
loop_
_publ_author_name
'Gomes, Ligia R.'
'Low, John Nicolson'
'Cagide, Fernando'
'Borges, Fernanda'

_publ_section_title
;
 Crystal structures of two
 6-(2-hydroxybenzoyl)-5<i>H</i>-thiazolo[3,2-<i>a</i>]pyrimidin-5-ones
;
_journal_issue 7
_journal_name_full 'Acta Crystallographica Section E'
_journal_page_first 766
_journal_page_last 771
_journal_paper_doi 10.1107/S2056989015011044
_journal_volume 71
_journal_year 2015
_chemical_formula_iupac 'C14 H10 N2 O3 S'
_chemical_formula_moiety 'C14 H10 N2 O3 S'
_chemical_formula_sum 'C14 H10 N2 O3 S'
_chemical_formula_weight 286.30
_chemical_name_systematic
;
6-(2-Hydroxybenzoyl)-2-methyl-5<i>H</i>-thiazolo[3,2-<i>a</i>]pyrimidin-5-one
;
_space_group_crystal_system monoclinic
_space_group_IT_number 4
_space_group_name_Hall 'P 2yb'
_space_group_name_H-M_alt 'P 1 21 1'
_symmetry_space_group_name_Hall 'P 2yb'
_symmetry_space_group_name_H-M 'P 1 21 1'
_atom_sites_solution_hydrogens geom
_audit_creation_method SHELXL-2014/7
_cell_angle_alpha 90
_cell_angle_beta 94.201(14)
_cell_angle_gamma 90
_cell_formula_units_Z 2
_cell_length_a 3.931(2)
_cell_length_b 10.459(6)
_cell_length_c 14.657(8)
_cell_measurement_reflns_used 1337
_cell_measurement_temperature 100(2)
_cell_measurement_theta_max 31.1
_cell_measurement_theta_min 2.4
_cell_volume 601.0(6)
_computing_cell_refinement
;
<i>CrystalClear-SM Expert</i> (Rigaku, 2012)
;
_computing_data_collection
;
<i>CrystalClear-SM Expert</i> (Rigaku, 2012)
;
_computing_data_reduction
;
<i>CrystalClear-SM Expert</i> (Rigaku, 2012)
;
_computing_molecular_graphics
;
Mercury (Macrae <i>et al.</i>,  2006)
;
_computing_publication_material
;
Oscail (McArdle <i>et al.</i>,  2004),
SHELXL2014 (Sheldrick, 2015) and
PLATON (Spek, 2009)
;
_computing_structure_refinement
;
Oscail (McArdle <i>et al.</i>,  2004),
<i>ShelXle</i> (H\"ubschle <i>et al.</i>,  2011) and
SHELXL2014 (Sheldrick, 2015)
;
_computing_structure_solution
;
SHELXS (Sheldrick, 2008),
PLATON (Spek, 2009) and
<i>Flipper 25</i> (Oszl\'anyi & S\"ut\>o, 2004)
;
_diffrn_ambient_temperature 100
_diffrn_detector_area_resol_mean 28.5714
_diffrn_measured_fraction_theta_full 0.996
_diffrn_measured_fraction_theta_max 0.921
_diffrn_measurement_device
;
AFC12 (Right): Kappa 3 circle
;
_diffrn_measurement_device_type
;
Rigaku Saturn724+ (2x2 bin mode)
;
_diffrn_measurement_method 'profile data from \w-scans'
_diffrn_radiation_monochromator Confocal
_diffrn_radiation_type MoK\a
_diffrn_radiation_wavelength 0.71075
_diffrn_reflns_av_R_equivalents 0.0228
_diffrn_reflns_limit_h_max 5
_diffrn_reflns_limit_h_min -5
_diffrn_reflns_limit_k_max 14
_diffrn_reflns_limit_k_min -14
_diffrn_reflns_limit_l_max 20
_diffrn_reflns_limit_l_min -18
_diffrn_reflns_number 4859
_diffrn_reflns_theta_full 25.000
_diffrn_reflns_theta_max 31.194
_diffrn_reflns_theta_min 2.394
_exptl_absorpt_coefficient_mu 0.278
_exptl_absorpt_correction_T_max 0.975
_exptl_absorpt_correction_T_min 0.931
_exptl_absorpt_correction_type multi-scan
_exptl_absorpt_process_details
;
<i>CrystalClear-SM Expert</i> (Rigaku, 2012)
;
_exptl_crystal_colour yellow
_exptl_crystal_density_diffrn 1.582
_exptl_crystal_description block
_exptl_crystal_F_000 296
_exptl_crystal_size_max 0.260
_exptl_crystal_size_mid 0.130
_exptl_crystal_size_min 0.090
_refine_diff_density_max 0.349
_refine_diff_density_min -0.335
_refine_ls_abs_structure_details
;
Flack <i>x</i> determined using 981 quotients
[(<i>I</i>^+^)-(<i>I</i>^-^)]/[(<i>I</i>^+^)+(<i>I</i>^-^)]
(Parsons <i>et al.</i>,  2013)
;
_refine_ls_abs_structure_Flack -0.03(4)
_refine_ls_extinction_method none
_refine_ls_goodness_of_fit_ref 1.043
_refine_ls_hydrogen_treatment constr
_refine_ls_matrix_type full
_refine_ls_number_parameters 183
_refine_ls_number_reflns 3175
_refine_ls_number_restraints 1
_refine_ls_restrained_S_all 1.042
_refine_ls_R_factor_all 0.0394
_refine_ls_R_factor_gt 0.0313
_refine_ls_shift/su_max 0.000
_refine_ls_shift/su_mean 0.000
_refine_ls_structure_factor_coef Fsqd
_refine_ls_weighting_details 'w=1/[\s^2^(Fo^2^)+(0.0296P)^2^] where P=(Fo^2^+2Fc^2^)/3'
_refine_ls_weighting_scheme calc
_refine_ls_wR_factor_gt 0.0625
_refine_ls_wR_factor_ref 0.0667
_reflns_number_gt 2808
_reflns_number_total 3175
_reflns_threshold_expression 'I > 2\s(I)'
_cod_data_source_file hb7437sup1.cif
_cod_data_source_block 2
_cod_database_code 2240841
_shelx_space_group_comment
;
The symmetry employed for this shelxl refinement is uniquely defined
by the following loop, which should always be used as a source of
symmetry information in preference to the above space-group names.
They are only intended as comments.
;
_shelx_estimated_absorpt_t_min 0.931
_shelx_estimated_absorpt_t_max 0.975

loop_
_space_group_symop_operation_xyz
'x, y, z'
'-x, y+1/2, -z'

loop_
_atom_site_type_symbol
_atom_site_label
_atom_site_fract_x
_atom_site_fract_y
_atom_site_fract_z
_atom_site_U_iso_or_equiv
_atom_site_adp_type
_atom_site_calc_flag
_atom_site_occupancy
S S1 0.15253(13) 0.38511(5) 0.04641(4) 0.01618(13) Uani d 1
O O62 0.9984(4) 1.04996(14) 0.34842(12) 0.0214(4) Uani d 1
H H3 0.9814 1.0301 0.2927 0.032 Uiso calc 1
O O5 0.8745(4) 0.55020(15) 0.29853(11) 0.0183(3) Uani d 1
O O67 0.8149(4) 0.91654(14) 0.20714(11) 0.0197(4) Uani d 1
N N4 0.4972(4) 0.49139(17) 0.17956(13) 0.0138(4) Uani d 1
N N8 0.2366(5) 0.63883(18) 0.07249(13) 0.0159(4) Uani d 1
C C2 0.3438(5) 0.2885(2) 0.13351(16) 0.0155(4) Uani d 1
C C3 0.5170(5) 0.3595(2) 0.19717(15) 0.0155(5) Uani d 1
H H3A 0.6412 0.3241 0.2492 0.019 Uiso calc 1
C C5 0.6695(5) 0.5856(2) 0.23699(16) 0.0146(4) Uani d 1
C C6 0.5742(5) 0.7132(2) 0.20851(15) 0.0129(4) Uani d 1
C C7 0.3746(5) 0.7315(2) 0.12859(16) 0.0156(4) Uani d 1
H H7 0.3288 0.8175 0.1108 0.019 Uiso calc 1
C C9 0.3047(5) 0.5225(2) 0.10207(15) 0.0143(4) Uani d 1
C C21 0.3011(6) 0.1472(2) 0.13112(17) 0.0196(5) Uani d 1
H H21A 0.4177 0.1097 0.1861 0.029 Uiso calc 1
H H21B 0.3997 0.1128 0.0767 0.029 Uiso calc 1
H H21C 0.0578 0.1260 0.1289 0.029 Uiso calc 1
C C61 0.7116(5) 0.8455(2) 0.35577(15) 0.0142(4) Uani d 1
C C62 0.8621(5) 0.9562(2) 0.39773(16) 0.0157(5) Uani d 1
C C63 0.8759(5) 0.9700(2) 0.49229(17) 0.0177(5) Uani d 1
H H63 0.9829 1.0429 0.5205 0.021 Uiso calc 1
C C64 0.7340(5) 0.8779(2) 0.54512(15) 0.0182(4) Uani d 1
H H64 0.7464 0.8878 0.6097 0.022 Uiso calc 1
C C65 0.5725(5) 0.7705(2) 0.50554(16) 0.0174(5) Uani d 1
H H65 0.4721 0.7087 0.5427 0.021 Uiso calc 1
C C66 0.5602(5) 0.7550(2) 0.41204(15) 0.0151(4) Uani d 1
H H66 0.4483 0.6824 0.3849 0.018 Uiso calc 1
C C67 0.7112(5) 0.8297(2) 0.25681(15) 0.0150(4) Uani d 1

loop_
_atom_site_aniso_label
_atom_site_aniso_U_11
_atom_site_aniso_U_22
_atom_site_aniso_U_33
_atom_site_aniso_U_12
_atom_site_aniso_U_13
_atom_site_aniso_U_23
S1 0.0175(2) 0.0166(3) 0.0143(2) -0.0011(2) -0.00033(18) -0.0012(2)
O62 0.0274(8) 0.0165(8) 0.0203(9) -0.0060(7) 0.0026(7) 0.0000(7)
O5 0.0213(8) 0.0179(8) 0.0148(8) 0.0035(7) -0.0049(7) -0.0009(7)
O67 0.0249(8) 0.0161(9) 0.0182(8) -0.0015(6) 0.0026(6) 0.0025(6)
N4 0.0149(8) 0.0143(10) 0.0121(9) 0.0016(7) 0.0009(7) 0.0007(7)
N8 0.0173(9) 0.0180(10) 0.0124(9) 0.0006(8) -0.0001(7) -0.0003(8)
C2 0.0154(10) 0.0164(11) 0.0150(11) -0.0002(9) 0.0032(8) 0.0009(9)
C3 0.0165(9) 0.0159(12) 0.0144(11) 0.0029(8) 0.0025(8) 0.0032(8)
C5 0.0138(9) 0.0173(11) 0.0131(11) -0.0003(9) 0.0026(8) -0.0023(9)
C6 0.0157(9) 0.0119(10) 0.0114(11) 0.0004(8) 0.0033(8) 0.0001(8)
C7 0.0178(10) 0.0147(11) 0.0144(11) 0.0016(9) 0.0027(8) 0.0010(8)
C9 0.0124(9) 0.0179(11) 0.0123(11) 0.0008(9) 0.0000(8) -0.0023(9)
C21 0.0220(11) 0.0163(11) 0.0204(13) -0.0019(10) 0.0011(9) -0.0017(10)
C61 0.0138(9) 0.0138(11) 0.0150(11) 0.0020(8) 0.0008(8) 0.0002(8)
C62 0.0144(9) 0.0134(11) 0.0193(12) 0.0009(8) 0.0009(8) -0.0001(8)
C63 0.0168(10) 0.0145(11) 0.0215(12) 0.0003(9) -0.0018(9) -0.0048(9)
C64 0.0189(9) 0.0211(11) 0.0144(10) 0.0038(12) -0.0006(8) -0.0022(11)
C65 0.0188(10) 0.0142(11) 0.0191(11) 0.0017(9) 0.0015(9) 0.0016(9)
C66 0.0168(10) 0.0117(10) 0.0166(11) 0.0012(8) 0.0006(8) -0.0012(8)
C67 0.0148(10) 0.0142(10) 0.0160(11) 0.0029(8) 0.0011(9) 0.0030(9)

loop_
_atom_type_symbol
_atom_type_description
_atom_type_scat_dispersion_real
_atom_type_scat_dispersion_imag
_atom_type_scat_source
C C 0.0033 0.0016 'International Tables Vol C Tables 4.2.6.8 and 6.1.1.4'
H H 0.0000 0.0000 'International Tables Vol C Tables 4.2.6.8 and 6.1.1.4'
N N 0.0061 0.0033 'International Tables Vol C Tables 4.2.6.8 and 6.1.1.4'
O O 0.0106 0.0060 'International Tables Vol C Tables 4.2.6.8 and 6.1.1.4'
S S 0.1246 0.1234 'International Tables Vol C Tables 4.2.6.8 and 6.1.1.4'

loop_
_geom_angle_atom_site_label_1
_geom_angle_atom_site_label_2
_geom_angle_atom_site_label_3
_geom_angle
C9 S1 C2 91.17(12)
C62 O62 H3 109.5
C9 N4 C3 114.16(19)
C9 N4 C5 122.48(18)
C3 N4 C5 123.4(2)
C9 N8 C7 113.5(2)
C3 C2 C21 128.2(2)
C3 C2 S1 110.87(17)
C21 C2 S1 120.92(18)
C2 C3 N4 113.5(2)
C2 C3 H3A 123.3
N4 C3 H3A 123.3
O5 C5 N4 118.9(2)
O5 C5 C6 129.7(2)
N4 C5 C6 111.41(19)
C7 C6 C5 119.8(2)
C7 C6 C67 117.0(2)
C5 C6 C67 122.88(19)
N8 C7 C6 126.4(2)
N8 C7 H7 116.8
C6 C7 H7 116.8
N8 C9 N4 125.9(2)
N8 C9 S1 123.84(17)
N4 C9 S1 110.26(16)
C2 C21 H21A 109.5
C2 C21 H21B 109.5
H21A C21 H21B 109.5
C2 C21 H21C 109.5
H21A C21 H21C 109.5
H21B C21 H21C 109.5
C66 C61 C62 118.2(2)
C66 C61 C67 122.2(2)
C62 C61 C67 119.57(19)
O62 C62 C63 118.0(2)
O62 C62 C61 121.9(2)
C63 C62 C61 120.10(19)
C64 C63 C62 119.9(2)
C64 C63 H63 120.0
C62 C63 H63 120.0
C63 C64 C65 121.3(2)
C63 C64 H64 119.4
C65 C64 H64 119.4
C66 C65 C64 119.3(2)
C66 C65 H65 120.3
C64 C65 H65 120.3
C65 C66 C61 121.1(2)
C65 C66 H66 119.5
C61 C66 H66 119.5
O67 C67 C61 121.3(2)
O67 C67 C6 116.06(19)
C61 C67 C6 122.63(18)

loop_
_geom_bond_atom_site_label_1
_geom_bond_atom_site_label_2
_geom_bond_distance
S1 C9 1.737(2)
S1 C2 1.754(2)
O62 C62 1.352(3)
O62 H3 0.8400
O5 C5 1.222(3)
O67 C67 1.251(3)
N4 C9 1.357(3)
N4 C3 1.404(3)
N4 C5 1.434(3)
N8 C9 1.313(3)
N8 C7 1.358(3)
C2 C3 1.339(3)
C2 C21 1.487(3)
C3 H3A 0.9500
C5 C6 1.439(3)
C6 C7 1.375(3)
C6 C67 1.490(3)
C7 H7 0.9500
C21 H21A 0.9800
C21 H21B 0.9800
C21 H21C 0.9800
C61 C66 1.415(3)
C61 C62 1.419(3)
C61 C67 1.460(3)
C62 C63 1.391(3)
C63 C64 1.379(3)
C63 H63 0.9500
C64 C65 1.396(3)
C64 H64 0.9500
C65 C66 1.377(3)
C65 H65 0.9500
C66 H66 0.9500

loop_
_geom_hbond_atom_site_label_D
_geom_hbond_atom_site_label_H
_geom_hbond_atom_site_label_A
_geom_hbond_site_symmetry_A
_geom_hbond_distance_DH
_geom_hbond_distance_HA
_geom_hbond_distance_DA
_geom_hbond_angle_DHA
O62 H3 O67 . 0.84 1.81 2.557(2) 146
C64 H64 O5 2_756 0.95 2.57 3.217(3) 125

loop_
_geom_torsion_atom_site_label_1
_geom_torsion_atom_site_label_2
_geom_torsion_atom_site_label_3
_geom_torsion_atom_site_label_4
_geom_torsion
C9 S1 C2 C3 -1.90(17)
C9 S1 C2 C21 177.56(18)
C21 C2 C3 N4 -178.26(19)
S1 C2 C3 N4 1.1(2)
C9 N4 C3 C2 0.5(3)
C5 N4 C3 C2 -178.30(19)
C9 N4 C5 O5 -170.18(19)
C3 N4 C5 O5 8.6(3)
C9 N4 C5 C6 7.7(3)
C3 N4 C5 C6 -173.54(18)
O5 C5 C6 C7 170.2(2)
N4 C5 C6 C7 -7.4(3)
O5 C5 C6 C67 -3.2(4)
N4 C5 C6 C67 179.16(18)
C9 N8 C7 C6 1.3(3)
C5 C6 C7 N8 3.4(3)
C67 C6 C7 N8 177.25(19)
C7 N8 C9 N4 -1.1(3)
C7 N8 C9 S1 178.13(16)
C3 N4 C9 N8 177.37(19)
C5 N4 C9 N8 -3.8(3)
C3 N4 C9 S1 -2.0(2)
C5 N4 C9 S1 176.89(15)
C2 S1 C9 N8 -177.19(19)
C2 S1 C9 N4 2.17(15)
C66 C61 C62 O62 -176.97(19)
C67 C61 C62 O62 1.8(3)
C66 C61 C62 C63 3.7(3)
C67 C61 C62 C63 -177.5(2)
O62 C62 C63 C64 178.71(19)
C61 C62 C63 C64 -1.9(3)
C62 C63 C64 C65 -0.6(3)
C63 C64 C65 C66 1.2(3)
C64 C65 C66 C61 0.7(3)
C62 C61 C66 C65 -3.1(3)
C67 C61 C66 C65 178.16(19)
C66 C61 C67 O67 172.6(2)
C62 C61 C67 O67 -6.1(3)
C66 C61 C67 C6 -4.5(3)
C62 C61 C67 C6 176.78(18)
C7 C6 C67 O67 -40.7(3)
C5 C6 C67 O67 133.0(2)
C7 C6 C67 C61 136.6(2)
C5 C6 C67 C61 -49.8(3)

_cod_database_fobs_code 2240841
